data_1541124
loop_
_publ_author_name
'Petricek, V.'
'Gao, Y.'
'Lee, P.'
'Coppens, P.'

_publ_section_title
;
 X-ray analysis of the incommensurate modulation in the 2:2:1:2
 Bi-Sr-Ca-Cu-O superconductor including the oxygen atoms
;
_journal_name_full 'Physical Review, Serie 3. B - Condensed Matter (18,1978-)'
_journal_page_first 387
_journal_page_last 392
_journal_volume 42
_journal_year 1990
_chemical_formula_sum 'Bi2.15 Ca0.75 Cu2 O8 Sr1.92'
_chemical_name_systematic 'Bi2.15 Sr1.92 Ca0.75 Cu2 O8'
_space_group_IT_number 66
_symmetry_space_group_name_Hall '-A 2a 2'
_symmetry_space_group_name_H-M 'A m a a'
_cell_angle_alpha 90
_cell_angle_beta 90
_cell_angle_gamma 90
_cell_formula_units_Z 4
_cell_length_a 5.408
_cell_length_b 5.413
_cell_length_c 30.871
_cell_volume 903.702
_citation_journal_id_ASTM PRBMDO
_cod_data_source_file Petricek_PRBMDO_1990_1439.cif
_cod_data_source_block Bi2.15Ca0.75Cu2O8Sr1.92
_cod_original_cell_volume 903.7024
_cod_original_sg_symbol_Hall '-C 2 2c (z,x,y)'
_cod_database_code 1541124

loop_
_symmetry_equiv_pos_as_xyz
x,y,z
x,-y,-z
-x+1/2,y,-z
-x+1/2,-y,z
-x,-y,-z
-x,y,z
x-1/2,-y,z
x-1/2,y,-z
x,y+1/2,z+1/2
x,-y+1/2,-z+1/2
-x+1/2,y+1/2,-z+1/2
-x+1/2,-y+1/2,z+1/2
-x,-y+1/2,-z+1/2
-x,y+1/2,z+1/2
x-1/2,-y+1/2,z+1/2
x-1/2,y+1/2,-z+1/2

loop_
_atom_site_label
_atom_site_type_symbol
_atom_site_fract_x
_atom_site_fract_y
_atom_site_fract_z
_atom_site_occupancy
_atom_site_U_iso_or_equiv
O1 O-2 0.75 0 0.197 1 0.0
Bi1 Bi+3 0.505 0.2327 0.0523 0.495 0.0
Ca1 Ca+2 0 0.25 0.25 0.75 0.0
Sr2 Sr+2 0 0.25 0.25 0.19 0.0
Cu1 Cu+2 0.5 0.2499 0.1965 1 0.0
Sr1 Sr+2 0 0.2525 0.1408 0.86 0.0
Bi2 Bi+3 0 0.2525 0.1408 0.05 0.0
O2 O-2 0.25 0.5 0.199 1 0.0
Bi3 Bi+3 0 0.25 0.25 0.06 0.0
O4 O-2 0.02 0.157 0.056 0.5 0.0
O3 O-2 0.53 0.289 0.116 0.5 0.0
